data_1575521
loop_
_publ_author_name
'G Jafari, Mehrafshan'
'Fehn, Dominik'
'Sandoval-Pauker, Christian'
'Gau, Michael R.'
'Meyer, Karsten'
'Pinter, Balazs'
'Mindiola, Daniel J.'
'Reinholdt, Anders'

_publ_section_title
;
 A titanium redox-switch enables reversible C-C bond forming and splitting
 reactions.
;
_journal_issue 38
_journal_name_full 'Chemical science'
_journal_page_first 17714
_journal_page_last 17724
_journal_paper_doi 10.1039/d5sc04824a
_journal_volume 16
_journal_year 2025
_chemical_formula_moiety 'C70 H110 B2 N16 Ti2, 2(C4 H10 O)'
_chemical_formula_sum 'C78 H130 B2 N16 O2 Ti2'
_chemical_formula_weight 1441.39
_space_group_crystal_system triclinic
_space_group_IT_number 2
_space_group_name_Hall '-P 1'
_space_group_name_H-M_alt 'P -1'
_atom_sites_solution_hydrogens geom
_atom_sites_solution_primary dual
_audit_creation_date 2021-11-09
_audit_creation_method
;
Olex2 1.5
(compiled 2021.08.20 svn.r13c46975 for OlexSys, GUI svn.r6396)
;
_audit_update_record
;
2025-04-21 deposited with the CCDC.	2025-08-22 downloaded from the CCDC.
;
_cell_angle_alpha 90.689(4)
_cell_angle_beta 97.872(4)
_cell_angle_gamma 90.376(4)
_cell_formula_units_Z 1
_cell_length_a 11.1596(5)
_cell_length_b 11.4928(5)
_cell_length_c 15.7244(7)
_cell_measurement_reflns_used 7814
_cell_measurement_temperature 100
_cell_measurement_theta_max 28.1340
_cell_measurement_theta_min 2.5290
_cell_volume 1997.52(15)
_computing_cell_refinement 'CrysAlisPro 1.171.41.115a (Rigaku OD, 2021)'
_computing_data_collection 'CrysAlisPro 1.171.41.115a (Rigaku OD, 2021)'
_computing_data_reduction 'CrysAlisPro 1.171.41.115a (Rigaku OD, 2021)'
_computing_molecular_graphics 'ORTEP-3 (Farrugia, 2012)'
_computing_publication_material 'Olex2 1.5 (Dolomanov et al., 2009)'
_computing_structure_refinement 'SHELXL (Sheldrick, 2015)'
_computing_structure_solution 'SHELXT (Sheldrick, 2018)'
_diffrn_ambient_environment N~2~
_diffrn_ambient_temperature 100
_diffrn_detector 'HPC area detector'
_diffrn_detector_area_resol_mean 10.0
_diffrn_detector_type 'Dectris Pilatus3 R 200K'
_diffrn_measured_fraction_theta_full 0.999
_diffrn_measured_fraction_theta_max 0.997
_diffrn_measurement_details
;
List of Runs (angles in degrees, time in seconds):

  # Type    Start    End  Width  t~exp~   \w     \q     \k     \f   Frames
#--------------------------------------------------------------------------
  1  \w    -25.00  30.00   0.50   60.00    --    6.66 -77.00  90.00  110
  2  \w    -17.00  25.00   0.50   60.00    --    6.66  77.00 -30.00   84
  3  \w    -72.00  86.00   0.50   60.00    --    6.66   0.00 -60.00  316
  4  \w    -85.00   8.00   0.50   60.00    --   -6.97 -37.00 -60.00  186
  5  \w    -25.00  17.00   0.50   60.00    --   -6.97 -77.00 -30.00   84
  6  \w    -59.00   9.00   0.50   60.00    --   -6.97 -57.00  60.00  136
  7  \w    -87.00   5.00   0.50   60.00    --   -6.97 -19.00  60.00  184
  8  \w    -31.00  25.00   0.50   60.00    --   -6.97  77.00 -90.00  112
  9  \w    -59.00 -19.00   0.50   60.00    --   -6.97 -57.00-180.00   80
;
_diffrn_measurement_device '\k-geometry diffractometer'
_diffrn_measurement_device_type 'Rigaku XtaLAB Synergy-S'
_diffrn_measurement_method '\w scans'
_diffrn_orient_matrix_type 'CrysAlisPro convention (1999,Acta A55,543-557)'
_diffrn_orient_matrix_UB_11 0.0116006000
_diffrn_orient_matrix_UB_12 0.0011528000
_diffrn_orient_matrix_UB_13 0.0454960000
_diffrn_orient_matrix_UB_21 0.0607004000
_diffrn_orient_matrix_UB_22 0.0171842000
_diffrn_orient_matrix_UB_23 -0.0020069000
_diffrn_orient_matrix_UB_31 -0.0172703000
_diffrn_orient_matrix_UB_32 0.0592719000
_diffrn_orient_matrix_UB_33 0.0003161000
_diffrn_radiation_monochromator mirror
_diffrn_radiation_probe x-ray
_diffrn_radiation_type 'Mo K\a'
_diffrn_radiation_wavelength 0.71073
_diffrn_reflns_av_R_equivalents 0.0971
_diffrn_reflns_av_unetI/netI 0.1009
_diffrn_reflns_Laue_measured_fraction_full 0.999
_diffrn_reflns_Laue_measured_fraction_max 0.997
_diffrn_reflns_limit_h_max 14
_diffrn_reflns_limit_h_min -14
_diffrn_reflns_limit_k_max 14
_diffrn_reflns_limit_k_min -15
_diffrn_reflns_limit_l_max 20
_diffrn_reflns_limit_l_min -20
_diffrn_reflns_number 43229
_diffrn_reflns_point_group_measured_fraction_full 0.999
_diffrn_reflns_point_group_measured_fraction_max 0.997
_diffrn_reflns_theta_full 25.242
_diffrn_reflns_theta_max 28.282
_diffrn_reflns_theta_min 2.189
_diffrn_source 'micro-focus sealed X-ray tube'
_diffrn_source_type 'PhotonJet (Mo) X-ray Source'
_exptl_absorpt_coefficient_mu 0.255
_exptl_absorpt_correction_T_max 1.00000
_exptl_absorpt_correction_T_min 0.81577
_exptl_absorpt_correction_type multi-scan
_exptl_absorpt_process_details 'SCALE3 ABSPACK'
_exptl_crystal_colour 'light brown'
_exptl_crystal_density_diffrn 1.198
_exptl_crystal_description plate
_exptl_crystal_F_000 780
_exptl_crystal_size_max 0.12
_exptl_crystal_size_mid 0.1
_exptl_crystal_size_min 0.01
_refine_diff_density_max 0.801
_refine_diff_density_min -0.557
_refine_diff_density_rms 0.083
_refine_ls_extinction_method none
_refine_ls_goodness_of_fit_ref 1.119
_refine_ls_hydrogen_treatment constr
_refine_ls_matrix_type full
_refine_ls_number_parameters 546
_refine_ls_number_reflns 9874
_refine_ls_number_restraints 300
_refine_ls_restrained_S_all 1.110
_refine_ls_R_factor_all 0.1392
_refine_ls_R_factor_gt 0.0849
_refine_ls_shift/su_max 0.001
_refine_ls_shift/su_mean 0.000
_refine_ls_structure_factor_coef Fsqd
_refine_ls_weighting_details 'w=1/[\s^2^(Fo^2^)+(0.0589P)^2^+4.2150P] where P=(Fo^2^+2Fc^2^)/3'
_refine_ls_weighting_scheme calc
_refine_ls_wR_factor_gt 0.1883
_refine_ls_wR_factor_ref 0.2065
_reflns_number_gt 6358
_reflns_number_total 9874
_reflns_threshold_expression 'I > 2\s(I)'
_cod_data_source_file d5sc04824a2.cif
_cod_data_source_block 9814_cmpd3
_cod_depositor_comments 'Adding full bibliography for 1575521--1575523.cif.'
_cod_database_code 1575521
_shelx_shelxl_version_number 2018/3
_olex2_submission_special_instructions 'No special instructions were received'
_oxdiff_exptl_absorpt_empirical_details
;
Empirical correction (ABSPACK) includes:
- Absorption correction using spherical harmonics
- Frame scaling
;
_oxdiff_exptl_absorpt_empirical_full_max 1.423
_oxdiff_exptl_absorpt_empirical_full_min 0.815

loop_
_space_group_symop_operation_xyz
'x, y, z'
'-x, -y, -z'

loop_
_atom_site_label
_atom_site_type_symbol
_atom_site_fract_x
_atom_site_fract_y
_atom_site_fract_z
_atom_site_U_iso_or_equiv
_atom_site_adp_type
_atom_site_occupancy
_atom_site_site_symmetry_order
_atom_site_calc_flag
_atom_site_refinement_flags_posn
_atom_site_refinement_flags_adp
_atom_site_refinement_flags_occupancy
_atom_site_disorder_assembly
_atom_site_disorder_group
Ti1 Ti 0.44282(6) 0.51408(6) 0.32228(4) 0.01974(17) Uani 1 1 d . . . . .
N1 N 0.5081(3) 0.3723(2) 0.24178(19) 0.0205(6) Uani 1 1 d . . . . .
N2 N 0.4118(3) 0.3439(2) 0.17995(19) 0.0200(6) Uani 1 1 d . . . . .
N3 N 0.2495(3) 0.5390(3) 0.26868(19) 0.0228(7) Uani 1 1 d . . . . .
N4 N 0.2234(3) 0.4691(3) 0.19589(19) 0.0227(7) Uani 1 1 d . . . . .
N5 N 0.4612(3) 0.6061(2) 0.19506(19) 0.0203(6) Uani 1 1 d . . . . .
N6 N 0.3949(3) 0.5472(2) 0.12611(18) 0.0201(6) Uani 1 1 d . . . . .
N7 N 0.5286(3) 0.5931(2) 0.41343(19) 0.0218(6) Uani 1 1 d . . . . .
N8 N 0.5924(3) 0.5986(2) 0.56798(19) 0.0217(6) Uani 1 1 d . . . . .
C1 C 0.4266(3) 0.2336(3) 0.1503(2) 0.0234(8) Uani 1 1 d . . . . .
C2 C 0.5345(4) 0.1934(3) 0.1911(3) 0.0268(8) Uani 1 1 d . . . . .
H2 H 0.569224 0.119601 0.182805 0.032 Uiso 1 1 calc R U . . .
C3 C 0.5839(3) 0.2818(3) 0.2473(2) 0.0215(7) Uani 1 1 d . . . . .
C4 C 0.3332(4) 0.1723(3) 0.0882(3) 0.0292(9) Uani 1 1 d . . . . .
H4a H 0.260638 0.158305 0.115528 0.044 Uiso 1 1 calc R U . . .
H4b H 0.365241 0.097750 0.070962 0.044 Uiso 1 1 calc R U . . .
H4c H 0.312374 0.220561 0.037484 0.044 Uiso 1 1 calc R U . . .
C5 C 0.7082(3) 0.2845(3) 0.2998(2) 0.0247(8) Uani 1 1 d . . . . .
C6 C 0.7319(4) 0.1704(3) 0.3482(3) 0.0315(9) Uani 1 1 d . . . . .
H6a H 0.671885 0.160219 0.387578 0.047 Uiso 1 1 calc R U . . .
H6b H 0.813210 0.172759 0.380980 0.047 Uiso 1 1 calc R U . . .
H6c H 0.725906 0.105227 0.307052 0.047 Uiso 1 1 calc R U . . .
C7 C 0.7205(4) 0.3857(4) 0.3647(3) 0.0424(12) Uani 1 1 d . . . . .
H7a H 0.705050 0.459143 0.334358 0.064 Uiso 1 1 calc R U . . .
H7b H 0.802587 0.387054 0.396313 0.064 Uiso 1 1 calc R U . . .
H7c H 0.661844 0.375533 0.405135 0.064 Uiso 1 1 calc R U . . .
C8 C 0.8010(4) 0.3030(5) 0.2383(3) 0.0473(12) Uani 1 1 d . . . . .
H8a H 0.795192 0.238823 0.196253 0.071 Uiso 1 1 calc R U . . .
H8b H 0.882453 0.305359 0.270738 0.071 Uiso 1 1 calc R U . . .
H8c H 0.784865 0.376699 0.208274 0.071 Uiso 1 1 calc R U . . .
C9 C 0.1021(3) 0.4580(3) 0.1744(2) 0.0259(8) Uani 1 1 d . . . . .
C10 C 0.0484(3) 0.5239(3) 0.2326(3) 0.0273(8) Uani 1 1 d . . . . .
H10 H -0.035884 0.533596 0.233632 0.033 Uiso 1 1 calc R U . . .
C11 C 0.1427(3) 0.5738(3) 0.2899(2) 0.0245(8) Uani 1 1 d . . . . .
C12 C 0.0436(4) 0.3873(4) 0.0993(3) 0.0343(9) Uani 1 1 d . . . . .
H12a H 0.065608 0.419868 0.046145 0.052 Uiso 1 1 calc R U . . .
H12b H -0.044432 0.389130 0.097609 0.052 Uiso 1 1 calc R U . . .
H12c H 0.071493 0.306756 0.104895 0.052 Uiso 1 1 calc R U . . .
C13 C 0.1288(3) 0.6589(3) 0.3618(3) 0.0263(8) Uani 1 1 d . . . . .
C14 C 0.0504(4) 0.6031(4) 0.4236(3) 0.0345(10) Uani 1 1 d . . . . .
H14a H -0.028864 0.581823 0.392092 0.052 Uiso 1 1 calc R U . . .
H14b H 0.039695 0.658648 0.469626 0.052 Uiso 1 1 calc R U . . .
H14c H 0.090209 0.533139 0.448353 0.052 Uiso 1 1 calc R U . . .
C15 C 0.0632(4) 0.7679(3) 0.3224(3) 0.0388(10) Uani 1 1 d . . . . .
H15a H 0.112557 0.804817 0.283196 0.058 Uiso 1 1 calc R U . . .
H15b H 0.050868 0.823001 0.368415 0.058 Uiso 1 1 calc R U . . .
H15c H -0.015333 0.744878 0.290752 0.058 Uiso 1 1 calc R U . . .
C16 C 0.2500(4) 0.6960(4) 0.4105(3) 0.0380(10) Uani 1 1 d . . . . .
H16a H 0.291105 0.627953 0.437434 0.057 Uiso 1 1 calc R U . . .
H16b H 0.237309 0.753374 0.454945 0.057 Uiso 1 1 calc R U . . .
H16c H 0.299911 0.730615 0.370651 0.057 Uiso 1 1 calc R U . . .
C17 C 0.4034(3) 0.6033(3) 0.0520(2) 0.0236(8) Uani 1 1 d . . . . .
C18 C 0.4774(3) 0.7002(3) 0.0725(2) 0.0230(8) Uani 1 1 d . . . . .
H18 H 0.500394 0.756216 0.033681 0.028 Uiso 1 1 calc R U . . .
C19 C 0.5114(3) 0.6988(3) 0.1611(2) 0.0204(7) Uani 1 1 d . . . . .
C20 C 0.3426(4) 0.5643(4) -0.0339(2) 0.0299(9) Uani 1 1 d . . . . .
H20a H 0.365202 0.483743 -0.044775 0.045 Uiso 1 1 calc R U . . .
H20b H 0.367779 0.614598 -0.078183 0.045 Uiso 1 1 calc R U . . .
H20c H 0.254661 0.568720 -0.035231 0.045 Uiso 1 1 calc R U . . .
C21 C 0.5926(3) 0.7854(3) 0.2155(2) 0.0238(8) Uani 1 1 d . . . . .
C22 C 0.6404(4) 0.8751(3) 0.1570(3) 0.0353(10) Uani 1 1 d . . . . .
H22a H 0.690607 0.932894 0.192076 0.053 Uiso 1 1 calc R U . . .
H22b H 0.572181 0.914059 0.123338 0.053 Uiso 1 1 calc R U . . .
H22c H 0.689101 0.835800 0.118119 0.053 Uiso 1 1 calc R U . . .
C23 C 0.7005(3) 0.7220(3) 0.2650(2) 0.0262(8) Uani 1 1 d . . . . .
H23a H 0.755668 0.778927 0.296811 0.039 Uiso 1 1 calc R U . . .
H23b H 0.743288 0.678722 0.224516 0.039 Uiso 1 1 calc R U . . .
H23c H 0.671273 0.667743 0.305381 0.039 Uiso 1 1 calc R U . . .
C24 C 0.5192(4) 0.8480(3) 0.2774(3) 0.0300(9) Uani 1 1 d . . . . .
H24a H 0.494749 0.792160 0.318555 0.045 Uiso 1 1 calc R U . . .
H24b H 0.447029 0.882110 0.244891 0.045 Uiso 1 1 calc R U . . .
H24c H 0.568839 0.909718 0.308416 0.045 Uiso 1 1 calc R U . . .
C25 C 0.5356(3) 0.5567(3) 0.4939(2) 0.0172(7) Uani 1 1 d . . . . .
C26 C 0.6620(3) 0.7101(3) 0.5680(2) 0.0217(7) Uani 1 1 d . U . . .
C27 C 0.5789(6) 0.8094(6) 0.5631(5) 0.0212(10) Uani 0.55 1 d . U P A 1
H27a H 0.528904 0.805267 0.610321 0.025 Uiso 0.55 1 calc R U P A 1
H27b H 0.524060 0.805848 0.507980 0.025 Uiso 0.55 1 calc R U P A 1
C27* C 0.5821(8) 0.8107(7) 0.5175(7) 0.0257(13) Uani 0.45 1 d . U P A 2
H27c H 0.556290 0.785673 0.457254 0.031 Uiso 0.45 1 calc R U P A 2
H27d H 0.508676 0.824710 0.544933 0.031 Uiso 0.45 1 calc R U P A 2
C28 C 0.6502(6) 0.9248(6) 0.5697(5) 0.0232(10) Uani 0.55 1 d . U P A 1
H28 H 0.591827 0.990864 0.563885 0.028 Uiso 0.55 1 calc R U P A 1
C28* C 0.6595(9) 0.9262(7) 0.5195(7) 0.0264(11) Uani 0.45 1 d . U P A 2
H28* H 0.610712 0.986691 0.485519 0.032 Uiso 0.45 1 calc R U P A 2
C29 C 0.7273(6) 0.9327(6) 0.6585(5) 0.0218(11) Uani 0.55 1 d . U P A 1
H29a H 0.674655 0.927387 0.704201 0.026 Uiso 0.55 1 calc R U P A 1
H29b H 0.771257 1.008023 0.665232 0.026 Uiso 0.55 1 calc R U P A 1
C29* C 0.6849(9) 0.9665(8) 0.6111(7) 0.0279(12) Uani 0.45 1 d . U P A 2
H29c H 0.607856 0.977482 0.634708 0.033 Uiso 0.45 1 calc R U P A 2
H29d H 0.728624 1.041977 0.614644 0.033 Uiso 0.45 1 calc R U P A 2
C30 C 0.8180(7) 0.8315(6) 0.6661(4) 0.0205(10) Uani 0.55 1 d . U P A 1
H30 H 0.869422 0.835473 0.723392 0.025 Uiso 0.55 1 calc R U P A 1
C30* C 0.7621(9) 0.8751(9) 0.6638(6) 0.0267(11) Uani 0.45 1 d . U P A 2
H30* H 0.782150 0.901752 0.724874 0.032 Uiso 0.45 1 calc R U P A 2
C31 C 0.8997(7) 0.8368(7) 0.5937(5) 0.0221(12) Uani 0.55 1 d . U P A 1
H31a H 0.947864 0.909859 0.599190 0.027 Uiso 0.55 1 calc R U P A 1
H31b H 0.956292 0.770531 0.598673 0.027 Uiso 0.55 1 calc R U P A 1
C31* C 0.8796(9) 0.8505(9) 0.6241(6) 0.0262(13) Uani 0.45 1 d . U P A 2
H31c H 0.930815 0.921541 0.627564 0.031 Uiso 0.45 1 calc R U P A 2
H31d H 0.926125 0.788249 0.656332 0.031 Uiso 0.45 1 calc R U P A 2
C32 C 0.8192(7) 0.8318(7) 0.5056(5) 0.0237(11) Uani 0.55 1 d . U P A 1
H32 H 0.870934 0.837808 0.458627 0.028 Uiso 0.55 1 calc R U P A 1
C32* C 0.8456(10) 0.8131(9) 0.5310(7) 0.0249(11) Uani 0.45 1 d . U P A 2
H32* H 0.920842 0.799663 0.504403 0.030 Uiso 0.45 1 calc R U P A 2
C33 C 0.7501(8) 0.7137(7) 0.4978(5) 0.0215(12) Uani 0.55 1 d . U P A 1
H33a H 0.808184 0.648772 0.506355 0.026 Uiso 0.55 1 calc R U P A 1
H33b H 0.703227 0.705083 0.439797 0.026 Uiso 0.55 1 calc R U P A 1
C33* C 0.7702(10) 0.6991(9) 0.5263(7) 0.0248(14) Uani 0.45 1 d . U P A 2
H33c H 0.746194 0.676699 0.465298 0.030 Uiso 0.45 1 calc R U P A 2
H33d H 0.821031 0.636177 0.553972 0.030 Uiso 0.45 1 calc R U P A 2
C34 C 0.7474(6) 0.7163(5) 0.6569(4) 0.0177(10) Uani 0.55 1 d . U P A 1
H34a H 0.698165 0.709265 0.704449 0.021 Uiso 0.55 1 calc R U P A 1
H34b H 0.804772 0.650587 0.660606 0.021 Uiso 0.55 1 calc R U P A 1
C34* C 0.6880(9) 0.7594(8) 0.6583(6) 0.0282(12) Uani 0.45 1 d . U P A 2
H34c H 0.733439 0.701268 0.695633 0.034 Uiso 0.45 1 calc R U P A 2
H34d H 0.610408 0.773361 0.680486 0.034 Uiso 0.45 1 calc R U P A 2
C35 C 0.7299(8) 0.9327(6) 0.4997(5) 0.0245(11) Uani 0.55 1 d . U P A 1
H35a H 0.775037 1.007425 0.505320 0.029 Uiso 0.55 1 calc R U P A 1
H35b H 0.679092 0.930497 0.442957 0.029 Uiso 0.55 1 calc R U P A 1
C35* C 0.7716(9) 0.9071(8) 0.4822(6) 0.0264(13) Uani 0.45 1 d . U P A 2
H35c H 0.819277 0.980358 0.485011 0.032 Uiso 0.45 1 calc R U P A 2
H35d H 0.751706 0.883512 0.421109 0.032 Uiso 0.45 1 calc R U P A 2
B1 B 0.3223(4) 0.4371(4) 0.1399(3) 0.0213(8) Uani 1 1 d . . . . .
H1 H 0.282190 0.407643 0.082823 0.026 Uiso 1 1 calc R U . . .
O1 O -0.0928(3) 0.1312(3) 0.0267(3) 0.0606(10) Uani 1 1 d . . . . .
C36 C -0.0361(6) 0.0253(6) 0.1558(4) 0.080(2) Uani 1 1 d . . . . .
H36a H 0.043556 0.005512 0.140494 0.119 Uiso 1 1 calc R U . . .
H36b H -0.063268 -0.036090 0.191645 0.119 Uiso 1 1 calc R U . . .
H36c H -0.030708 0.099376 0.187645 0.119 Uiso 1 1 calc R U . . .
C37 C -0.1253(6) 0.0361(5) 0.0753(4) 0.0644(16) Uani 1 1 d . . . . .
H37a H -0.126106 -0.036459 0.040601 0.077 Uiso 1 1 calc R U . . .
H37b H -0.207532 0.047923 0.090550 0.077 Uiso 1 1 calc R U . . .
C38 C -0.1819(5) 0.1554(5) -0.0444(4) 0.0563(14) Uani 1 1 d . . . . .
H38a H -0.259058 0.175446 -0.023510 0.068 Uiso 1 1 calc R U . . .
H38b H -0.195977 0.085367 -0.081754 0.068 Uiso 1 1 calc R U . . .
C39 C -0.1422(6) 0.2530(5) -0.0942(4) 0.0636(15) Uani 1 1 d . . . . .
H39a H -0.204304 0.268309 -0.143085 0.095 Uiso 1 1 calc R U . . .
H39b H -0.066212 0.232789 -0.115221 0.095 Uiso 1 1 calc R U . . .
H39c H -0.129856 0.322663 -0.057427 0.095 Uiso 1 1 calc R U . . .

loop_
_atom_site_aniso_label
_atom_site_aniso_U_11
_atom_site_aniso_U_22
_atom_site_aniso_U_33
_atom_site_aniso_U_23
_atom_site_aniso_U_13
_atom_site_aniso_U_12
Ti1 0.0205(3) 0.0221(3) 0.0166(3) 0.0035(2) 0.0021(2) -0.0034(2)
N1 0.0206(15) 0.0190(14) 0.0214(16) 0.0067(12) 0.0005(12) 0.0000(12)
N2 0.0186(15) 0.0214(14) 0.0197(15) 0.0035(12) 0.0016(12) -0.0034(12)
N3 0.0211(16) 0.0256(15) 0.0221(16) 0.0030(12) 0.0041(13) 0.0002(12)
N4 0.0166(15) 0.0276(16) 0.0240(16) 0.0046(13) 0.0025(12) -0.0009(12)
N5 0.0197(15) 0.0206(14) 0.0210(16) 0.0041(12) 0.0033(12) 0.0009(12)
N6 0.0201(15) 0.0218(14) 0.0183(15) 0.0048(12) 0.0016(12) 0.0017(12)
N7 0.0248(16) 0.0206(14) 0.0197(16) 0.0045(12) 0.0020(13) -0.0057(12)
N8 0.0244(16) 0.0217(15) 0.0198(16) 0.0027(12) 0.0054(13) -0.0040(12)
C1 0.027(2) 0.0255(18) 0.0194(18) 0.0028(14) 0.0073(15) -0.0026(15)
C2 0.029(2) 0.0223(18) 0.030(2) 0.0028(15) 0.0070(17) 0.0004(15)
C3 0.0211(18) 0.0208(17) 0.0234(19) 0.0073(14) 0.0057(15) -0.0003(14)
C4 0.028(2) 0.0268(19) 0.033(2) -0.0051(16) 0.0033(17) -0.0026(16)
C5 0.0232(19) 0.0240(18) 0.027(2) 0.0079(15) 0.0027(16) 0.0013(15)
C6 0.028(2) 0.0264(19) 0.039(2) 0.0069(17) -0.0008(18) 0.0039(16)
C7 0.042(3) 0.027(2) 0.051(3) -0.0011(19) -0.022(2) 0.0090(19)
C8 0.026(2) 0.081(4) 0.036(3) 0.015(2) 0.0053(19) -0.008(2)
C9 0.0227(19) 0.0265(19) 0.029(2) 0.0085(15) 0.0026(16) -0.0002(15)
C10 0.0158(18) 0.0293(19) 0.038(2) 0.0054(17) 0.0072(16) 0.0012(15)
C11 0.0188(18) 0.0248(18) 0.031(2) 0.0078(15) 0.0084(16) 0.0023(15)
C12 0.022(2) 0.042(2) 0.038(2) 0.0036(19) 0.0004(18) -0.0032(17)
C13 0.0219(19) 0.0274(19) 0.031(2) 0.0074(16) 0.0077(16) 0.0013(15)
C14 0.034(2) 0.035(2) 0.038(2) 0.0049(18) 0.0186(19) 0.0033(18)
C15 0.052(3) 0.025(2) 0.041(3) 0.0032(18) 0.008(2) 0.0056(19)
C16 0.026(2) 0.050(3) 0.040(3) -0.010(2) 0.0112(19) 0.0004(19)
C17 0.0215(18) 0.0288(19) 0.0218(19) 0.0059(15) 0.0064(15) 0.0056(15)
C18 0.0242(19) 0.0212(17) 0.025(2) 0.0078(14) 0.0070(15) 0.0049(15)
C19 0.0198(18) 0.0186(16) 0.0242(19) 0.0046(14) 0.0078(15) 0.0044(14)
C20 0.028(2) 0.037(2) 0.024(2) 0.0065(17) 0.0022(17) -0.0016(17)
C21 0.030(2) 0.0189(17) 0.0232(19) 0.0037(14) 0.0056(16) -0.0026(15)
C22 0.049(3) 0.030(2) 0.027(2) 0.0046(17) 0.0062(19) -0.0141(19)
C23 0.0233(19) 0.031(2) 0.025(2) -0.0022(16) 0.0058(16) -0.0017(16)
C24 0.035(2) 0.0232(18) 0.033(2) 0.0012(16) 0.0067(18) 0.0027(16)
C25 0.0146(16) 0.0166(16) 0.0212(18) 0.0040(13) 0.0048(14) 0.0037(13)
C26 0.0227(15) 0.0209(14) 0.0221(15) 0.0034(12) 0.0050(13) -0.0027(12)
C27 0.022(2) 0.0188(19) 0.023(2) 0.002(2) 0.005(2) 0.0018(18)
C27* 0.024(2) 0.021(2) 0.032(3) 0.003(2) 0.004(2) 0.002(2)
C28 0.024(2) 0.0177(18) 0.028(2) 0.0011(19) 0.003(2) 0.0021(17)
C28* 0.027(2) 0.021(2) 0.031(2) 0.004(2) 0.005(2) 0.002(2)
C29 0.023(2) 0.015(2) 0.027(2) -0.001(2) 0.004(2) 0.004(2)
C29* 0.028(2) 0.024(2) 0.032(2) 0.000(2) 0.007(2) 0.001(2)
C30 0.022(2) 0.0164(19) 0.022(2) 0.0033(18) 0.0022(19) 0.0017(18)
C30* 0.029(2) 0.024(2) 0.027(2) 0.003(2) 0.002(2) -0.0029(19)
C31 0.023(2) 0.022(2) 0.022(3) 0.004(2) 0.009(2) 0.000(2)
C31* 0.027(2) 0.023(2) 0.028(3) 0.005(2) 0.001(2) -0.001(2)
C32 0.024(2) 0.023(2) 0.025(2) 0.0060(19) 0.0057(19) -0.0034(18)
C32* 0.025(2) 0.023(2) 0.028(2) 0.005(2) 0.007(2) -0.0004(19)
C33 0.023(2) 0.021(2) 0.021(3) 0.006(2) 0.005(2) -0.001(2)
C33* 0.025(3) 0.022(2) 0.028(3) 0.004(2) 0.006(2) -0.003(2)
C34 0.020(2) 0.014(2) 0.019(2) 0.0042(18) 0.003(2) 0.0016(19)
C34* 0.031(2) 0.027(2) 0.026(2) 0.005(2) 0.002(2) -0.006(2)
C35 0.025(2) 0.021(2) 0.029(2) 0.0061(19) 0.005(2) 0.001(2)
C35* 0.028(3) 0.023(2) 0.029(3) 0.005(2) 0.007(2) -0.003(2)
B1 0.019(2) 0.026(2) 0.018(2) 0.0028(16) -0.0009(16) 0.0004(16)
O1 0.054(2) 0.060(2) 0.066(3) 0.0146(19) 0.0007(19) -0.0043(18)
C36 0.084(5) 0.076(4) 0.074(5) 0.012(3) -0.010(4) 0.014(4)
C37 0.069(4) 0.055(3) 0.069(4) 0.020(3) 0.003(3) -0.001(3)
C38 0.054(3) 0.054(3) 0.059(3) 0.008(3) -0.002(3) 0.002(3)
C39 0.074(4) 0.065(4) 0.054(3) 0.004(3) 0.014(3) 0.008(3)

loop_
_atom_type_symbol
_atom_type_description
_atom_type_scat_dispersion_real
_atom_type_scat_dispersion_imag
_atom_type_scat_source
C C 0.0033 0.0016 'International Tables Vol C Tables 4.2.6.8 and 6.1.1.4'
H H 0.0000 0.0000 'International Tables Vol C Tables 4.2.6.8 and 6.1.1.4'
B B 0.0013 0.0007 'International Tables Vol C Tables 4.2.6.8 and 6.1.1.4'
N N 0.0061 0.0033 'International Tables Vol C Tables 4.2.6.8 and 6.1.1.4'
O O 0.0106 0.0060 'International Tables Vol C Tables 4.2.6.8 and 6.1.1.4'
Ti Ti 0.2776 0.4457 'International Tables Vol C Tables 4.2.6.8 and 6.1.1.4'

loop_
_geom_angle_atom_site_label_1
_geom_angle_atom_site_label_2
_geom_angle_atom_site_label_3
_geom_angle
_geom_angle_site_symmetry_1
_geom_angle_site_symmetry_3
_geom_angle_publ_flag
N1 Ti1 N5 76.94(10) . . ?
N1 Ti1 N8 96.68(11) . 2_666 ?
N3 Ti1 N1 105.09(11) . . ?
N3 Ti1 N5 78.64(11) . . ?
N3 Ti1 N8 96.31(11) . 2_666 ?
N7 Ti1 N1 127.90(13) . . ?
N7 Ti1 N3 127.01(13) . . ?
N7 Ti1 N5 110.62(12) . . ?
N7 Ti1 N8 79.02(12) . 2_666 ?
N8 Ti1 N5 170.34(11) 2_666 . ?
N2 N1 Ti1 106.1(2) . . ?
C3 N1 Ti1 141.2(2) . . ?
C3 N1 N2 107.1(3) . . ?
N1 N2 B1 121.7(3) . . ?
C1 N2 N1 109.1(3) . . ?
C1 N2 B1 127.7(3) . . ?
N4 N3 Ti1 108.4(2) . . ?
C11 N3 Ti1 142.6(3) . . ?
C11 N3 N4 106.4(3) . . ?
N3 N4 B1 121.2(3) . . ?
C9 N4 N3 110.0(3) . . ?
C9 N4 B1 127.2(3) . . ?
N6 N5 Ti1 110.66(19) . . ?
C19 N5 Ti1 143.6(2) . . ?
C19 N5 N6 105.8(3) . . ?
N5 N6 B1 121.0(3) . . ?
C17 N6 N5 110.4(3) . . ?
C17 N6 B1 128.6(3) . . ?
C25 N7 Ti1 122.8(2) . . ?
C25 N8 Ti1 110.9(2) . 2_666 ?
C25 N8 C26 118.9(3) . . ?
C26 N8 Ti1 130.2(2) . 2_666 ?
N2 C1 C2 107.6(3) . . ?
N2 C1 C4 122.8(3) . . ?
C2 C1 C4 129.5(3) . . ?
C1 C2 C3 106.9(3) . . ?
N1 C3 C2 109.1(3) . . ?
N1 C3 C5 123.5(3) . . ?
C2 C3 C5 127.0(3) . . ?
C3 C5 C6 110.3(3) . . ?
C3 C5 C7 111.2(3) . . ?
C3 C5 C8 107.8(3) . . ?
C6 C5 C7 108.9(3) . . ?
C8 C5 C6 110.6(3) . . ?
C8 C5 C7 108.0(4) . . ?
N4 C9 C10 107.4(3) . . ?
N4 C9 C12 123.6(3) . . ?
C10 C9 C12 129.0(4) . . ?
C9 C10 C11 106.6(3) . . ?
N3 C11 C10 109.5(3) . . ?
N3 C11 C13 124.3(3) . . ?
C10 C11 C13 126.1(3) . . ?
C11 C13 C14 109.2(3) . . ?
C11 C13 C15 108.3(3) . . ?
C11 C13 C16 112.0(3) . . ?
C14 C13 C15 108.5(3) . . ?
C16 C13 C14 109.9(3) . . ?
C16 C13 C15 108.8(3) . . ?
N6 C17 C18 107.2(3) . . ?
N6 C17 C20 124.4(3) . . ?
C18 C17 C20 128.4(3) . . ?
C17 C18 C19 106.4(3) . . ?
N5 C19 C18 110.2(3) . . ?
N5 C19 C21 122.4(3) . . ?
C18 C19 C21 127.4(3) . . ?
C19 C21 C22 109.2(3) . . ?
C19 C21 C23 109.8(3) . . ?
C19 C21 C24 109.2(3) . . ?
C22 C21 C23 108.7(3) . . ?
C24 C21 C22 109.1(3) . . ?
C24 C21 C23 110.8(3) . . ?
N7 C25 C25 115.2(4) . 2_666 ?
N8 C25 N7 132.7(3) . . ?
N8 C25 C25 112.1(4) . 2_666 ?
N8 C26 C27* 111.6(4) . . ?
N8 C26 C33 113.6(4) . . ?
N8 C26 C34 106.0(3) . . ?
N8 C26 C34* 110.0(4) . . ?
C27 C26 N8 110.1(4) . . ?
C27 C26 C33 112.8(5) . . ?
C27 C26 C34 108.8(4) . . ?
C33 C26 C34 105.1(4) . . ?
C33* C26 N8 112.9(5) . . ?
C33* C26 C27* 106.1(6) . . ?
C33* C26 C34* 112.9(6) . . ?
C34* C26 C27* 102.8(6) . . ?
C26 C27 C28 110.5(5) . . ?
C28* C27* C26 109.5(6) . . ?
C27 C28 C29 108.6(6) . . ?
C35 C28 C27 110.9(6) . . ?
C35 C28 C29 110.3(6) . . ?
C29* C28* C27* 107.4(8) . . ?
C35* C28* C27* 111.1(7) . . ?
C35* C28* C29* 111.7(8) . . ?
C28 C29 C30 108.4(6) . . ?
C28* C29* C30* 109.3(7) . . ?
C29 C30 C31 110.8(6) . . ?
C34 C30 C29 108.8(6) . . ?
C34 C30 C31 108.3(6) . . ?
C29* C30* C31* 110.6(7) . . ?
C29* C30* C34* 107.8(8) . . ?
C31* C30* C34* 107.1(9) . . ?
C32 C31 C30 109.2(6) . . ?
C32* C31* C30* 108.9(8) . . ?
C31 C32 C33 108.2(6) . . ?
C35 C32 C31 109.3(7) . . ?
C35 C32 C33 110.3(6) . . ?
C31* C32* C33* 109.6(8) . . ?
C35* C32* C31* 109.9(9) . . ?
C35* C32* C33* 109.3(8) . . ?
C32 C33 C26 108.8(6) . . ?
C26 C33* C32* 112.6(8) . . ?
C30 C34 C26 110.4(5) . . ?
C26 C34* C30* 113.1(6) . . ?
C28 C35 C32 110.6(6) . . ?
C28* C35* C32* 109.9(8) . . ?
N4 B1 N2 113.8(3) . . ?
N6 B1 N2 108.1(3) . . ?
N6 B1 N4 108.6(3) . . ?
C37 O1 C38 112.6(4) . . ?
O1 C37 C36 109.9(5) . . ?
O1 C38 C39 110.4(5) . . ?

loop_
_geom_bond_atom_site_label_1
_geom_bond_atom_site_label_2
_geom_bond_distance
_geom_bond_site_symmetry_2
_geom_bond_publ_flag
Ti1 N1 2.237(3) . ?
Ti1 N3 2.228(3) . ?
Ti1 N5 2.307(3) . ?
Ti1 N7 1.838(3) . ?
Ti1 N8 2.245(3) 2_666 ?
N1 N2 1.381(4) . ?
N1 C3 1.341(4) . ?
N2 C1 1.364(5) . ?
N2 B1 1.550(5) . ?
N3 N4 1.387(4) . ?
N3 C11 1.343(5) . ?
N4 C9 1.355(5) . ?
N4 B1 1.546(5) . ?
N5 N6 1.392(4) . ?
N5 C19 1.349(4) . ?
N6 C17 1.353(4) . ?
N6 B1 1.532(5) . ?
N7 C25 1.330(4) . ?
N8 C25 1.330(5) . ?
N8 C26 1.494(4) . ?
C1 C2 1.370(5) . ?
C1 C4 1.494(5) . ?
C2 C3 1.398(5) . ?
C3 C5 1.514(5) . ?
C5 C6 1.530(5) . ?
C5 C7 1.531(6) . ?
C5 C8 1.527(5) . ?
C9 C10 1.382(5) . ?
C9 C12 1.497(6) . ?
C10 C11 1.402(6) . ?
C11 C13 1.510(5) . ?
C13 C14 1.536(5) . ?
C13 C15 1.548(5) . ?
C13 C16 1.516(6) . ?
C17 C18 1.390(5) . ?
C17 C20 1.488(5) . ?
C18 C19 1.394(5) . ?
C19 C21 1.517(5) . ?
C21 C22 1.532(5) . ?
C21 C23 1.534(5) . ?
C21 C24 1.531(5) . ?
C25 C25 1.550(6) 2_666 ?
C26 C27 1.471(7) . ?
C26 C27* 1.614(9) . ?
C26 C33 1.577(9) . ?
C26 C33* 1.456(12) . ?
C26 C34 1.582(7) . ?
C26 C34* 1.513(9) . ?
C27 C28 1.537(9) . ?
C27* C28* 1.577(12) . ?
C28 C29 1.538(11) . ?
C28 C35 1.510(11) . ?
C28* C29* 1.497(13) . ?
C28* C35* 1.469(13) . ?
C29 C30 1.541(9) . ?
C29* C30* 1.538(14) . ?
C30 C31 1.555(9) . ?
C30 C34 1.531(8) . ?
C30* C31* 1.554(14) . ?
C30* C34* 1.557(12) . ?
C31 C32 1.545(11) . ?
C31* C32* 1.518(14) . ?
C32 C33 1.553(11) . ?
C32 C35 1.529(11) . ?
C32* C33* 1.548(14) . ?
C32* C35* 1.515(13) . ?
O1 C37 1.414(6) . ?
O1 C38 1.422(6) . ?
C36 C37 1.506(8) . ?
C38 C39 1.475(8) . ?
